data_2018684
loop_
_publ_author_name
'Sonar, Vijayakumar N.'
'Parkin, Sean'
'Crooks, Peter A.'

_publ_section_title
;
 Oxycodone <i>N</i>-oxide
;
_journal_coeditor_code UK3053
_journal_issue 11
_journal_name_full 'Acta Crystallographica Section C'
_journal_page_first o436
_journal_page_last o438
_journal_paper_doi 10.1107/S0108270112040188
_journal_volume 68
_journal_year 2012
_chemical_formula_iupac 'C18 H21 N O5'
_chemical_formula_moiety 'C18 H21 N O5'
_chemical_formula_sum 'C18 H21 N O5'
_chemical_formula_weight 331.36
_chemical_name_common
;
Oxycodone <i>N</i>-oxide
;
_chemical_name_systematic
;
(5<i>R</i>,9<i>R</i>,13<i>S</i>,14<i>S</i>,17<i>R</i>)-14-hydroxy-
3-methoxy-17-methyl-4,5-epoxymorphinan-6-one <i>N</i>-oxide
;
_space_group_IT_number 19
_symmetry_cell_setting orthorhombic
_symmetry_space_group_name_Hall 'P 2ac 2ab'
_symmetry_space_group_name_H-M 'P 21 21 21'
_atom_sites_solution_hydrogens geom
_atom_sites_solution_primary direct
_atom_sites_solution_secondary difmap
_audit_creation_method SHELXL97
_cell_angle_alpha 90.00
_cell_angle_beta 90.00
_cell_angle_gamma 90.00
_cell_formula_units_Z 4
_cell_length_a 7.20800(10)
_cell_length_b 12.7611(3)
_cell_length_c 16.3676(4)
_cell_measurement_reflns_used 2010
_cell_measurement_temperature 90.0(2)
_cell_measurement_theta_max 27.48
_cell_measurement_theta_min 1.00
_cell_volume 1505.52(6)
_computing_cell_refinement 'SCALEPACK (Otwinowski & Minor, 1997)'
_computing_data_collection 'COLLECT (Nonius, 1999)'
_computing_data_reduction 'DENZO-SMN (Otwinowski & Minor, 1997)'
_computing_molecular_graphics 'XP in SHELXTL (Sheldrick, 2008)'
_computing_publication_material 'SHELX97-2 (Sheldrick, 2008) and local procedures'
_computing_structure_refinement 'SHELXL97 (Sheldrick, 2008)'
_computing_structure_solution 'SHELXS97 (Sheldrick, 2008)'
_diffrn_ambient_temperature 90.0(2)
_diffrn_detector_area_resol_mean 18
_diffrn_measured_fraction_theta_full 1.000
_diffrn_measured_fraction_theta_max 1.000
_diffrn_measurement_device_type 'Nonius KappaCCD area-detector'
_diffrn_measurement_method '\w scans at fixed \c = 55\%'
_diffrn_radiation_monochromator graphite
_diffrn_radiation_source 'fine-focus sealed tube'
_diffrn_radiation_type MoK\a
_diffrn_radiation_wavelength 0.71073
_diffrn_reflns_av_R_equivalents 0.0233
_diffrn_reflns_av_sigmaI/netI 0.0328
_diffrn_reflns_limit_h_max 9
_diffrn_reflns_limit_h_min -9
_diffrn_reflns_limit_k_max 16
_diffrn_reflns_limit_k_min -16
_diffrn_reflns_limit_l_max 21
_diffrn_reflns_limit_l_min -21
_diffrn_reflns_number 3445
_diffrn_reflns_theta_full 27.46
_diffrn_reflns_theta_max 27.46
_diffrn_reflns_theta_min 2.02
_diffrn_standards_number 0
_exptl_absorpt_coefficient_mu 0.107
_exptl_absorpt_correction_T_max 0.9841
_exptl_absorpt_correction_T_min 0.9769
_exptl_absorpt_correction_type multi-scan
_exptl_absorpt_process_details '(SCALEPACK; Otwinowski & Minor, 1997)'
_exptl_crystal_colour colourless
_exptl_crystal_density_diffrn 1.462
_exptl_crystal_density_method 'not measured'
_exptl_crystal_description 'irregular block'
_exptl_crystal_F_000 704
_exptl_crystal_size_max 0.22
_exptl_crystal_size_mid 0.20
_exptl_crystal_size_min 0.15
_refine_diff_density_max 0.235
_refine_diff_density_min -0.213
_refine_ls_extinction_method none
_refine_ls_goodness_of_fit_ref 1.071
_refine_ls_hydrogen_treatment constr
_refine_ls_matrix_type full
_refine_ls_number_parameters 220
_refine_ls_number_reflns 1988
_refine_ls_number_restraints 0
_refine_ls_restrained_S_all 1.071
_refine_ls_R_factor_all 0.0426
_refine_ls_R_factor_gt 0.0338
_refine_ls_shift/su_max 0.000
_refine_ls_shift/su_mean 0.000
_refine_ls_structure_factor_coef Fsqd
_refine_ls_weighting_details 'calc w = 1/[\s^2^(Fo^2^)+(0.0417P)^2^+0.3029P] where P=(Fo^2^+2Fc^2^)/3'
_refine_ls_weighting_scheme calc
_refine_ls_wR_factor_gt 0.0772
_refine_ls_wR_factor_ref 0.0806
_reflns_number_gt 1746
_reflns_number_total 1988
_reflns_threshold_expression I>2\s(I)
_cod_data_source_file uk3053.cif
_cod_data_source_block I
_cod_database_code 2018684
_cod_database_fobs_code 2018684

loop_
_symmetry_equiv_pos_as_xyz
'x, y, z'
'-x+1/2, -y, z+1/2'
'x+1/2, -y+1/2, -z'
'-x, y+1/2, -z+1/2'

loop_
_atom_site_type_symbol
_atom_site_label
_atom_site_fract_x
_atom_site_fract_y
_atom_site_fract_z
_atom_site_U_iso_or_equiv
_atom_site_adp_type
_atom_site_calc_flag
_atom_site_refinement_flags
_atom_site_occupancy
_atom_site_symmetry_multiplicity
C C1 0.3016(3) 1.20159(15) 0.06279(11) 0.0147(4) Uani d . 1 1
H H1 0.1848 1.2343 0.0543 0.018 Uiso calc R 1 1
C C2 0.4411(3) 1.25459(15) 0.10378(11) 0.0154(4) Uani d . 1 1
H H2 0.4166 1.3236 0.1228 0.019 Uiso calc R 1 1
C C3 0.6170(3) 1.21116(15) 0.11858(11) 0.0133(4) Uani d . 1 1
C C4 0.6434(3) 1.10873(15) 0.09187(12) 0.0132(4) Uani d . 1 1
C C5 0.7225(3) 0.93839(15) 0.09201(12) 0.0143(4) Uani d . 1 1
H H5 0.8221 0.8893 0.0735 0.017 Uiso calc R 1 1
C C6 0.6397(3) 0.90168(15) 0.17395(12) 0.0160(4) Uani d . 1 1
C C7 0.4885(3) 0.82149(15) 0.16823(12) 0.0160(4) Uani d . 1 1
H H7A 0.4386 0.8069 0.2234 0.019 Uiso calc R 1 1
H H7B 0.5395 0.7554 0.1460 0.019 Uiso calc R 1 1
C C8 0.3317(3) 0.86096(16) 0.11264(11) 0.0141(4) Uani d . 1 1
H H8A 0.2279 0.8101 0.1126 0.017 Uiso calc R 1 1
H H8B 0.2844 0.9290 0.1330 0.017 Uiso calc R 1 1
C C9 0.2608(3) 0.92092(15) -0.03283(11) 0.0132(4) Uani d . 1 1
H H9 0.1523 0.8721 -0.0332 0.016 Uiso calc R 1 1
C C10 0.1887(3) 1.02933(14) -0.00568(12) 0.0143(4) Uani d . 1 1
H H10A 0.1375 1.0659 -0.0540 0.017 Uiso calc R 1 1
H H10B 0.0857 1.0189 0.0335 0.017 Uiso calc R 1 1
C C11 0.3327(3) 1.09923(14) 0.03368(11) 0.0127(4) Uani d . 1 1
C C12 0.5060(3) 1.05840(15) 0.04889(11) 0.0122(4) Uani d . 1 1
C C13 0.5729(3) 0.95099(15) 0.02522(11) 0.0122(4) Uani d . 1 1
C C14 0.4083(3) 0.87383(15) 0.02601(12) 0.0129(4) Uani d . 1 1
C C15 0.6570(3) 0.95335(16) -0.06137(11) 0.0148(4) Uani d . 1 1
H H15A 0.7644 1.0017 -0.0622 0.018 Uiso calc R 1 1
H H15B 0.7021 0.8825 -0.0759 0.018 Uiso calc R 1 1
C C16 0.5150(3) 0.98887(15) -0.12392(12) 0.0157(4) Uani d . 1 1
H H16A 0.4822 1.0630 -0.1136 0.019 Uiso calc R 1 1
H H16B 0.5695 0.9841 -0.1793 0.019 Uiso calc R 1 1
N N17 0.3418(2) 0.92248(13) -0.12008(10) 0.0144(4) Uani d . 1 1
C C18 0.2051(3) 0.96126(16) -0.18133(12) 0.0191(5) Uani d . 1 1
H H18A 0.2487 0.9442 -0.2365 0.029 Uiso calc R 1 1
H H18B 0.1920 1.0374 -0.1760 0.029 Uiso calc R 1 1
H H18C 0.0847 0.9277 -0.1718 0.029 Uiso calc R 1 1
O O19 0.7461(2) 1.27432(10) 0.15561(8) 0.0158(3) Uani d . 1 1
C C20 0.8802(3) 1.22387(16) 0.20839(12) 0.0184(4) Uani d . 1 1
H H20A 0.8156 1.1774 0.2466 0.028 Uiso calc R 1 1
H H20B 0.9487 1.2772 0.2391 0.028 Uiso calc R 1 1
H H20C 0.9670 1.1828 0.1752 0.028 Uiso calc R 1 1
O O21 0.7970(2) 1.04401(10) 0.10352(8) 0.0153(3) Uani d . 1 1
O O22 0.6926(2) 0.93888(12) 0.23779(9) 0.0264(4) Uani d . 1 1
O O23 0.4629(2) 0.77234(9) 0.00009(9) 0.0149(3) Uani d . 1 1
H H23 0.4567 0.7687 -0.0511 0.022 Uiso calc R 1 1
O O24 0.3857(2) 0.81906(10) -0.14319(8) 0.0169(3) Uani d . 1 1

loop_
_atom_site_aniso_label
_atom_site_aniso_U_11
_atom_site_aniso_U_22
_atom_site_aniso_U_33
_atom_site_aniso_U_12
_atom_site_aniso_U_13
_atom_site_aniso_U_23
C1 0.0159(10) 0.0141(9) 0.0142(9) 0.0024(8) 0.0026(9) 0.0027(8)
C2 0.0217(11) 0.0115(9) 0.0132(9) 0.0006(9) 0.0029(9) -0.0005(8)
C3 0.0167(10) 0.0124(9) 0.0109(8) -0.0022(8) 0.0020(9) -0.0005(7)
C4 0.0117(9) 0.0128(9) 0.0152(9) -0.0006(8) 0.0032(9) 0.0015(8)
C5 0.0133(10) 0.0096(9) 0.0199(9) -0.0005(8) 0.0007(9) -0.0016(8)
C6 0.0143(10) 0.0147(9) 0.0189(10) 0.0026(9) -0.0018(9) 0.0011(8)
C7 0.0188(11) 0.0123(9) 0.0171(9) -0.0030(9) -0.0007(9) 0.0025(8)
C8 0.0127(10) 0.0140(9) 0.0156(9) -0.0020(9) 0.0013(8) 0.0008(8)
C9 0.0139(10) 0.0116(9) 0.0140(9) -0.0021(8) 0.0034(8) 0.0000(8)
C10 0.0130(10) 0.0132(9) 0.0168(9) 0.0008(9) -0.0003(9) 0.0000(8)
C11 0.0144(10) 0.0115(9) 0.0122(8) -0.0011(8) 0.0018(8) 0.0009(7)
C12 0.0136(10) 0.0098(9) 0.0130(8) -0.0012(8) 0.0040(9) 0.0005(8)
C13 0.0104(10) 0.0102(9) 0.0158(9) 0.0000(8) 0.0010(8) 0.0008(8)
C14 0.0131(10) 0.0104(9) 0.0151(9) 0.0004(8) 0.0012(8) -0.0011(7)
C15 0.0128(10) 0.0129(9) 0.0186(9) -0.0023(9) 0.0050(9) -0.0019(8)
C16 0.0165(11) 0.0128(9) 0.0177(9) -0.0022(9) 0.0048(9) -0.0001(8)
N17 0.0171(9) 0.0114(7) 0.0147(8) -0.0001(7) 0.0020(7) -0.0016(6)
C18 0.0240(12) 0.0170(10) 0.0161(9) -0.0008(10) -0.0037(9) 0.0003(8)
O19 0.0185(7) 0.0118(6) 0.0170(6) -0.0012(6) -0.0043(6) 0.0002(6)
C20 0.0185(11) 0.0185(10) 0.0182(9) -0.0005(9) -0.0040(9) -0.0011(8)
O21 0.0122(7) 0.0103(6) 0.0234(7) 0.0001(6) 0.0001(6) -0.0016(6)
O22 0.0305(9) 0.0282(8) 0.0206(7) -0.0091(8) -0.0067(7) 0.0017(7)
O23 0.0176(7) 0.0094(7) 0.0177(6) -0.0001(6) 0.0006(6) -0.0018(6)
O24 0.0226(8) 0.0094(6) 0.0188(7) 0.0022(6) 0.0019(7) -0.0041(6)

loop_
_atom_type_symbol
_atom_type_description
_atom_type_scat_dispersion_real
_atom_type_scat_dispersion_imag
_atom_type_scat_source
C C 0.0033 0.0016 'International Tables Vol C Tables 4.2.6.8 and 6.1.1.4'
H H 0.0000 0.0000 'International Tables Vol C Tables 4.2.6.8 and 6.1.1.4'
N N 0.0061 0.0033 'International Tables Vol C Tables 4.2.6.8 and 6.1.1.4'
O O 0.0106 0.0060 'International Tables Vol C Tables 4.2.6.8 and 6.1.1.4'

loop_
_geom_angle_atom_site_label_1
_geom_angle_atom_site_label_2
_geom_angle_atom_site_label_3
_geom_angle
C2 C1 C11 120.09(19)
C2 C1 H1 120.0
C11 C1 H1 120.0
C1 C2 C3 123.10(18)
C1 C2 H2 118.5
C3 C2 H2 118.5
O19 C3 C4 126.72(19)
O19 C3 C2 117.16(16)
C4 C3 C2 116.10(18)
C12 C4 C3 120.08(19)
C12 C4 O21 111.44(16)
C3 C4 O21 128.47(18)
O21 C5 C6 108.07(15)
O21 C5 C13 104.58(14)
C6 C5 C13 112.17(17)
O21 C5 H5 110.6
C6 C5 H5 110.6
C13 C5 H5 110.6
O22 C6 C7 123.48(19)
O22 C6 C5 120.70(18)
C7 C6 C5 115.79(16)
C6 C7 C8 110.39(15)
C6 C7 H7A 109.6
C8 C7 H7A 109.6
C6 C7 H7B 109.6
C8 C7 H7B 109.6
H7A C7 H7B 108.1
C14 C8 C7 108.57(16)
C14 C8 H8A 110.0
C7 C8 H8A 110.0
C14 C8 H8B 110.0
C7 C8 H8B 110.0
H8A C8 H8B 108.4
N17 C9 C10 112.48(15)
N17 C9 C14 108.64(15)
C10 C9 C14 113.47(16)
N17 C9 H9 107.3
C10 C9 H9 107.3
C14 C9 H9 107.3
C11 C10 C9 114.86(17)
C11 C10 H10A 108.6
C9 C10 H10A 108.6
C11 C10 H10B 108.6
C9 C10 H10B 108.6
H10A C10 H10B 107.5
C12 C11 C1 115.75(18)
C12 C11 C10 118.46(17)
C1 C11 C10 125.59(19)
C4 C12 C11 124.74(18)
C4 C12 C13 109.08(17)
C11 C12 C13 126.12(18)
C12 C13 C15 110.19(16)
C12 C13 C14 109.46(16)
C15 C13 C14 108.84(15)
C12 C13 C5 97.84(15)
C15 C13 C5 112.22(16)
C14 C13 C5 117.71(15)
O23 C14 C8 106.21(15)
O23 C14 C13 111.53(16)
C8 C14 C13 110.73(15)
O23 C14 C9 110.93(15)
C8 C14 C9 111.64(16)
C13 C14 C9 105.90(15)
C16 C15 C13 111.16(16)
C16 C15 H15A 109.4
C13 C15 H15A 109.4
C16 C15 H15B 109.4
C13 C15 H15B 109.4
H15A C15 H15B 108.0
N17 C16 C15 111.23(15)
N17 C16 H16A 109.4
C15 C16 H16A 109.4
N17 C16 H16B 109.4
C15 C16 H16B 109.4
H16A C16 H16B 108.0
O24 N17 C18 106.20(15)
O24 N17 C16 109.18(15)
C18 N17 C16 109.40(14)
O24 N17 C9 108.75(14)
C18 N17 C9 112.15(16)
C16 N17 C9 111.00(14)
N17 C18 H18A 109.5
N17 C18 H18B 109.5
H18A C18 H18B 109.5
N17 C18 H18C 109.5
H18A C18 H18C 109.5
H18B C18 H18C 109.5
C3 O19 C20 117.07(15)
O19 C20 H20A 109.5
O19 C20 H20B 109.5
H20A C20 H20B 109.5
O19 C20 H20C 109.5
H20A C20 H20C 109.5
H20B C20 H20C 109.5
C4 O21 C5 103.67(14)
C14 O23 H23 109.5

loop_
_geom_bond_atom_site_label_1
_geom_bond_atom_site_label_2
_geom_bond_distance
C1 C2 1.385(3)
C1 C11 1.408(3)
C1 H1 0.9500
C2 C3 1.405(3)
C2 H2 0.9500
C3 O19 1.372(2)
C3 C4 1.391(3)
C4 C12 1.374(3)
C4 O21 1.394(2)
C5 O21 1.463(2)
C5 C6 1.541(3)
C5 C13 1.544(3)
C5 H5 1.0000
C6 O22 1.209(2)
C6 C7 1.498(3)
C7 C8 1.536(3)
C7 H7A 0.9900
C7 H7B 0.9900
C8 C14 1.530(3)
C8 H8A 0.9900
C8 H8B 0.9900
C9 N17 1.543(2)
C9 C10 1.543(3)
C9 C14 1.555(3)
C9 H9 1.0000
C10 C11 1.512(3)
C10 H10A 0.9900
C10 H10B 0.9900
C11 C12 1.376(3)
C12 C13 1.504(3)
C13 C15 1.542(3)
C13 C14 1.542(3)
C14 O23 1.419(2)
C15 C16 1.517(3)
C15 H15A 0.9900
C15 H15B 0.9900
C16 N17 1.510(3)
C16 H16A 0.9900
C16 H16B 0.9900
N17 O24 1.409(2)
N17 C18 1.490(3)
C18 H18A 0.9800
C18 H18B 0.9800
C18 H18C 0.9800
O19 C20 1.447(2)
C20 H20A 0.9800
C20 H20B 0.9800
C20 H20C 0.9800
O23 H23 0.8400

loop_
_geom_hbond_atom_site_label_D
_geom_hbond_atom_site_label_H
_geom_hbond_atom_site_label_A
_geom_hbond_site_symmetry_A
_geom_hbond_distance_DH
_geom_hbond_distance_HA
_geom_hbond_distance_DA
_geom_hbond_angle_DHA
O23 H23 O24 . 0.84 1.72 2.483(2) 150.6
C5 H5 O23 3_565 1.00 2.60 3.536(2) 156.8
C9 H9 O23 3_465 1.00 2.36 3.314(2) 159.9
C16 H16B O22 2_674 0.99 2.40 3.227(3) 141.0
C18 H18B O19 3_475 0.98 2.46 3.413(2) 165.1

loop_
_geom_torsion_atom_site_label_1
_geom_torsion_atom_site_label_2
_geom_torsion_atom_site_label_3
_geom_torsion_atom_site_label_4
_geom_torsion
C11 C1 C2 C3 0.0(3)
C1 C2 C3 O19 176.25(17)
C1 C2 C3 C4 -2.1(3)
O19 C3 C4 C12 -173.94(18)
C2 C3 C4 C12 4.2(3)
O19 C3 C4 O21 7.0(3)
C2 C3 C4 O21 -174.82(17)
O21 C5 C6 O22 -24.0(3)
C13 C5 C6 O22 -138.7(2)
O21 C5 C6 C7 154.04(16)
C13 C5 C6 C7 39.3(2)
O22 C6 C7 C8 122.7(2)
C5 C6 C7 C8 -55.2(2)
C6 C7 C8 C14 64.1(2)
N17 C9 C10 C11 -87.7(2)
C14 C9 C10 C11 36.1(2)
C2 C1 C11 C12 0.0(3)
C2 C1 C11 C10 174.67(18)
C9 C10 C11 C12 -6.0(2)
C9 C10 C11 C1 179.44(17)
C3 C4 C12 C11 -4.6(3)
O21 C4 C12 C11 174.58(16)
C3 C4 C12 C13 178.05(17)
O21 C4 C12 C13 -2.8(2)
C1 C11 C12 C4 2.3(3)
C10 C11 C12 C4 -172.74(18)
C1 C11 C12 C13 179.22(17)
C10 C11 C12 C13 4.2(3)
C4 C12 C13 C15 -94.21(19)
C11 C12 C13 C15 88.5(2)
C4 C12 C13 C14 146.13(16)
C11 C12 C13 C14 -31.2(3)
C4 C12 C13 C5 23.01(19)
C11 C12 C13 C5 -154.31(18)
O21 C5 C13 C12 -34.57(17)
C6 C5 C13 C12 82.31(18)
O21 C5 C13 C15 81.06(18)
C6 C5 C13 C15 -162.06(16)
O21 C5 C13 C14 -151.46(16)
C6 C5 C13 C14 -34.6(2)
C7 C8 C14 O23 62.85(19)
C7 C8 C14 C13 -58.4(2)
C7 C8 C14 C9 -176.12(15)
C12 C13 C14 O23 177.08(15)
C15 C13 C14 O23 56.6(2)
C5 C13 C14 O23 -72.5(2)
C12 C13 C14 C8 -64.9(2)
C15 C13 C14 C8 174.65(16)
C5 C13 C14 C8 45.6(2)
C12 C13 C14 C9 56.31(19)
C15 C13 C14 C9 -64.18(19)
C5 C13 C14 C9 166.73(16)
N17 C9 C14 O23 -56.82(19)
C10 C9 C14 O23 177.27(16)
N17 C9 C14 C8 -175.07(15)
C10 C9 C14 C8 59.0(2)
N17 C9 C14 C13 64.34(18)
C10 C9 C14 C13 -61.6(2)
C12 C13 C15 C16 -59.9(2)
C14 C13 C15 C16 60.2(2)
C5 C13 C15 C16 -167.76(15)
C13 C15 C16 N17 -54.5(2)
C15 C16 N17 O24 -65.20(19)
C15 C16 N17 C18 178.96(16)
C15 C16 N17 C9 54.7(2)
C10 C9 N17 O24 -173.78(16)
C14 C9 N17 O24 59.75(18)
C10 C9 N17 C18 -56.6(2)
C14 C9 N17 C18 176.89(15)
C10 C9 N17 C16 66.1(2)
C14 C9 N17 C16 -60.39(18)
C4 C3 O19 C20 -33.7(3)
C2 C3 O19 C20 148.20(17)
C12 C4 O21 C5 -20.43(19)
C3 C4 O21 C5 158.66(19)
C6 C5 O21 C4 -84.92(17)
C13 C5 O21 C4 34.76(18)

loop_
_cod_related_entry_id
_cod_related_entry_database
_cod_related_entry_code
1 ChemSpider 27524598
